data_7004808
loop_
_publ_author_name
'Klap\"otke, Thomas M.'
'Krumm, Burkhard'
'Scherr, Matthias'

_publ_section_title
;
 First structural characterization of solvate-free silver dinitramide,
 Ag[N(NO2)2]
;
_journal_issue 43
_journal_name_full 'Dalton Transactions'
_journal_page_first 5876
_journal_page_last 5878
_journal_paper_doi 10.1039/b814447h
_journal_year 2008
_chemical_formula_moiety 'Ag N3 O4'
_chemical_formula_sum 'Ag N3 O4'
_chemical_formula_weight 213.886
_chemical_name_common 'silver dinitramide'
_space_group_IT_number 61
_symmetry_cell_setting orthorhombic
_symmetry_Int_Tables_number 61
_symmetry_space_group_name_Hall '-P 2ac 2ab'
_symmetry_space_group_name_H-M 'P b c a'
_atom_sites_solution_primary direct
_atom_sites_solution_secondary difmap
_audit_block_code AgDN_dx152_Scherr
_audit_creation_date
;
'Thu Apr 17 14:30:09 2008'
;
_audit_creation_method 'form98_non/compatible with shelxl97-2'
_audit_update_record
;
'Thu Apr 17 15:51:14 2008'
;
_cell_angle_alpha 90.0
_cell_angle_beta 90.0
_cell_angle_gamma 90.0
_cell_formula_units_Z 8
_cell_length_a 5.8040(4)
_cell_length_b 9.7496(6)
_cell_length_c 13.9105(8)
_cell_measurement_reflns_used 1590
_cell_measurement_temperature 200(2)
_cell_measurement_theta_max 28.7395
_cell_measurement_theta_min 3.7954
_cell_volume 787.15(9)
_computing_cell_refinement
;
CrysAlis RED, Oxford Diffraction Ltd.,
Version 1.171.32.5 (release 08-05-2007 CrysAlis171 .NET)
(compiled May 8 2007,13:10:02)
;
_computing_data_collection
;
CrysAlis CCD, Oxford Diffraction Ltd.,
Version 1.171.32.5 (release 08-05-2007 CrysAlis171 .NET)
(compiled May 8 2007,13:10:02)
;
_computing_data_reduction
;
CrysAlis RED, Oxford Diffraction Ltd.,
Version 1.171.32.5 (release 08-05-2007 CrysAlis171 .NET)
(compiled May 8 2007,13:10:02)
;
_computing_molecular_graphics 'DIAMOND (Brandenburg, 1996)'
_computing_publication_material 'SHELXL-97 (G. M. Sheldrick. University of G\"ottingen, 97-2 version)'
_computing_structure_refinement 'SHELXL-97 (G. M. Sheldrick. University of G\"ottingen, 97-2 version)'
_computing_structure_solution 'SHELXS-97 (G. M. Sheldrick. University of G\"ottingen, Germany, 1997)'
_diffrn_ambient_temperature 200(2)
_diffrn_detector_area_resol_mean 15.9809
_diffrn_measured_fraction_theta_full 0.994
_diffrn_measured_fraction_theta_max 0.994
_diffrn_measurement_details
;
1 omega 0.00 51.00 1.0000 1.5000
omega____ theta____ kappa____ phi______ omega'___ theta'___ frames
- -20.7619 45.0000 240.0000 0.0000 0.0000 51

2 omega -44.00 6.00 1.0000 1.5000
omega____ theta____ kappa____ phi______ omega'___ theta'___ frames
- -20.7619 -45.0000 240.0000 0.0000 0.0000 50

3 omega -93.00 -43.00 1.0000 1.5000
omega____ theta____ kappa____ phi______ omega'___ theta'___ frames
- -20.7619 -45.0000 240.0000 0.0000 0.0000 50

4 omega -34.00 -6.00 1.0000 1.5000
omega____ theta____ kappa____ phi______ omega'___ theta'___ frames
- -20.7619 131.0000 -20.0000 0.0000 0.0000 28

5 omega -46.00 -5.00 1.0000 1.5000
omega____ theta____ kappa____ phi______ omega'___ theta'___ frames
- 20.9181 138.0000 -93.0000 0.0000 0.0000 41

6 omega 39.00 67.00 1.0000 1.5000
omega____ theta____ kappa____ phi______ omega'___ theta'___ frames
- 20.9181 75.0000 240.0000 0.0000 0.0000 28

;
_diffrn_measurement_device_type 'Oxford Xcalibur3 CCD area-detector'
_diffrn_measurement_method 'omega scan'
_diffrn_orient_matrix_UB_11 0.0340793073
_diffrn_orient_matrix_UB_12 -0.0407107920
_diffrn_orient_matrix_UB_13 0.0397789750
_diffrn_orient_matrix_UB_21 0.0188545197
_diffrn_orient_matrix_UB_22 0.0602411144
_diffrn_orient_matrix_UB_23 0.0274639750
_diffrn_orient_matrix_UB_31 -0.1158551433
_diffrn_orient_matrix_UB_32 -0.0021844234
_diffrn_orient_matrix_UB_33 0.0161805900
_diffrn_radiation_collimation '0.5 mm collimator'
_diffrn_radiation_monochromator graphite
_diffrn_radiation_source 'fine-focus sealed tube'
_diffrn_radiation_type MoK\a
_diffrn_radiation_wavelength 0.71073
_diffrn_reflns_av_R_equivalents 0.0267
_diffrn_reflns_av_sigmaI/netI 0.0283
_diffrn_reflns_limit_h_max 7
_diffrn_reflns_limit_h_min -6
_diffrn_reflns_limit_k_max 12
_diffrn_reflns_limit_k_min -9
_diffrn_reflns_limit_l_max 17
_diffrn_reflns_limit_l_min -17
_diffrn_reflns_number 2878
_diffrn_reflns_theta_full 25.99
_diffrn_reflns_theta_max 25.99
_diffrn_reflns_theta_min 4.18
_diffrn_source_current 40_mA
_diffrn_source_power 2.00_kW
_diffrn_source_type 'Spellman generator'
_diffrn_source_voltage 50_kV
_exptl_absorpt_coefficient_mu 5.030
_exptl_absorpt_correction_T_max 0.6700
_exptl_absorpt_correction_T_min 0.2215
_exptl_absorpt_correction_type multi-scan
_exptl_absorpt_process_details
;
CrysAlis RED, Oxford Diffraction Ltd.,
Version 1.171.32.5 (release 08-05-2007 CrysAlis171 .NET)
(compiled May 8 2007,13:10:02)
Empirical absorption correction using spherical harmonics,
implemented in SCALE3 ABSPACK scaling algorithm.
;
_exptl_crystal_colour colorless
_exptl_crystal_density_diffrn 3.6097(6)
_exptl_crystal_density_method 'not measured'
_exptl_crystal_description block
_exptl_crystal_F_000 800
_exptl_crystal_size_max 0.32
_exptl_crystal_size_mid 0.25
_exptl_crystal_size_min 0.08
_refine_diff_density_max 1.418
_refine_diff_density_min -1.696
_refine_diff_density_rms 0.186
_refine_ls_extinction_method none
_refine_ls_goodness_of_fit_ref 1.108
_refine_ls_hydrogen_treatment none
_refine_ls_matrix_type full
_refine_ls_number_parameters 73
_refine_ls_number_reflns 765
_refine_ls_number_restraints 0
_refine_ls_restrained_S_all 1.108
_refine_ls_R_factor_all 0.0469
_refine_ls_R_factor_gt 0.0352
_refine_ls_shift/su_max 0.000
_refine_ls_shift/su_mean 0.000
_refine_ls_structure_factor_coef Fsqd
_refine_ls_weighting_details 'calc w=1/[\s^2^(Fo^2^)+(0.0607P)^2^+0.0000P] where P=(Fo^2^+2Fc^2^)/3'
_refine_ls_weighting_scheme calc
_refine_ls_wR_factor_gt 0.0906
_refine_ls_wR_factor_ref 0.0965
_reflns_number_gt 581
_reflns_number_total 765
_reflns_threshold_expression >2sigma(I)
_cod_data_source_file b814447h.txt
_cod_data_source_block dx152
_cod_database_code 7004808
_kl_diffrn_measurement_detector_distance 50

loop_
_symmetry_equiv_pos_as_xyz
'x, y, z'
'-x+1/2, -y, z+1/2'
'x+1/2, -y+1/2, -z'
'-x, y+1/2, -z+1/2'
'-x, -y, -z'
'x-1/2, y, -z-1/2'
'-x-1/2, y-1/2, z'
'x, -y-1/2, z-1/2'

loop_
_atom_site_label
_atom_site_type_symbol
_atom_site_fract_x
_atom_site_fract_y
_atom_site_fract_z
_atom_site_U_iso_or_equiv
_atom_site_adp_type
_atom_site_occupancy
_atom_site_symmetry_multiplicity
_atom_site_calc_flag
_atom_site_refinement_flags
_atom_site_disorder_assembly
_atom_site_disorder_group
N1 N 0.0932(7) -0.1860(5) 0.3704(3) 0.0179(10) Uani 1 1 d . . .
N2 N 0.1560(7) -0.1429(4) 0.4613(3) 0.0167(9) Uani 1 1 d . . .
N3 N 0.0984(7) -0.0879(5) 0.3005(4) 0.0190(10) Uani 1 1 d . . .
O1 O 0.1102(7) -0.2277(4) 0.5243(3) 0.0239(9) Uani 1 1 d . . .
O2 O 0.2608(6) -0.0362(4) 0.4779(3) 0.0226(8) Uani 1 1 d . . .
O3 O 0.0885(7) -0.1341(5) 0.2187(3) 0.0281(10) Uani 1 1 d . . .
O4 O 0.0969(7) 0.0368(4) 0.3166(3) 0.0300(10) Uani 1 1 d . . .
Ag1 Ag 0.08057(9) 0.10455(5) 0.14168(3) 0.0348(3) Uani 1 1 d . . .

loop_
_atom_site_aniso_label
_atom_site_aniso_U_11
_atom_site_aniso_U_22
_atom_site_aniso_U_33
_atom_site_aniso_U_23
_atom_site_aniso_U_13
_atom_site_aniso_U_12
N1 0.026(2) 0.012(2) 0.016(2) 0.003(2) -0.0030(19) -0.0022(18)
N2 0.014(2) 0.020(2) 0.016(2) 0.001(2) -0.0011(19) 0.0018(19)
N3 0.013(2) 0.024(3) 0.020(3) 0.0046(19) -0.0005(19) 0.0002(18)
O1 0.026(2) 0.026(2) 0.020(2) 0.0086(18) 0.0000(17) -0.0001(17)
O2 0.024(2) 0.0193(19) 0.0240(19) -0.0028(17) -0.0058(18) -0.0046(17)
O3 0.025(2) 0.044(3) 0.0155(19) -0.001(2) -0.0021(17) 0.0028(19)
O4 0.044(2) 0.018(2) 0.028(2) 0.0082(19) -0.001(2) 0.0001(19)
Ag1 0.0488(4) 0.0297(4) 0.0259(3) 0.0129(2) 0.0128(2) 0.0151(2)

loop_
_atom_type_symbol
_atom_type_description
_atom_type_scat_dispersion_real
_atom_type_scat_dispersion_imag
_atom_type_scat_source
N N 0.0061 0.0033 'International Tables Vol C Tables 4.2.6.8 and 6.1.1.4'
O O 0.0106 0.0060 'International Tables Vol C Tables 4.2.6.8 and 6.1.1.4'
Ag Ag -0.8971 1.1015 'International Tables Vol C Tables 4.2.6.8 and 6.1.1.4'

loop_
_exptl_crystal_face_index_h
_exptl_crystal_face_index_k
_exptl_crystal_face_index_l
_exptl_crystal_face_perp_dist
? ? ? ?

loop_
_geom_angle_atom_site_label_1
_geom_angle_atom_site_label_2
_geom_angle_atom_site_label_3
_geom_angle
_geom_angle_site_symmetry_1
_geom_angle_site_symmetry_3
_geom_angle_publ_flag
N3 N1 N2 115.7(4) . . ?
N3 N1 Ag1 125.7(3) . 4_545 ?
N2 N1 Ag1 117.1(3) . 4_545 ?
O2 N2 O1 122.8(4) . . ?
O2 N2 N1 124.1(4) . . ?
O1 N2 N1 112.9(4) . . ?
O3 N3 O4 122.0(5) . . ?
O3 N3 N1 113.8(4) . . ?
O4 N3 N1 124.1(5) . . ?
N2 O2 Ag1 97.2(3) . 2 ?
N3 O3 Ag1 93.2(3) . . ?
N3 O4 Ag1 94.8(3) . . ?
N1 Ag1 O4 108.77(14) 4 . ?
N1 Ag1 O2 109.14(14) 4 2_554 ?
O4 Ag1 O2 141.34(13) . 2_554 ?
N1 Ag1 O3 148.31(14) 4 . ?
O4 Ag1 O3 50.09(14) . . ?
O2 Ag1 O3 97.45(12) 2_554 . ?

loop_
_geom_bond_atom_site_label_1
_geom_bond_atom_site_label_2
_geom_bond_distance
_geom_bond_site_symmetry_2
_geom_bond_publ_flag
N1 N3 1.364(6) . ?
N1 N2 1.382(6) . ?
N1 Ag1 2.284(4) 4_545 ?
N2 O2 1.227(6) . ?
N2 O1 1.233(5) . ?
N3 O3 1.226(6) . ?
N3 O4 1.236(6) . ?
O2 Ag1 2.546(3) 2 ?
O3 Ag1 2.562(4) . ?
O4 Ag1 2.524(4) . ?
Ag1 N1 2.284(4) 4 ?
Ag1 O2 2.546(3) 2_554 ?

loop_
_geom_contact_atom_site_label_1
_geom_contact_atom_site_label_2
_geom_contact_distance
_geom_contact_site_symmetry_1
_geom_contact_site_symmetry_2
_geom_contact_publ_flag
? ? ? ? ? ?

loop_
_geom_hbond_atom_site_label_D
_geom_hbond_atom_site_label_H
_geom_hbond_atom_site_label_A
_geom_hbond_distance_DH
_geom_hbond_distance_HA
_geom_hbond_distance_DA
_geom_hbond_angle_DHA
_geom_hbond_site_symmetry_A
_geom_hbond_publ_flag
? ? ? ? ? ? ? ? ?

loop_
_geom_torsion_atom_site_label_1
_geom_torsion_atom_site_label_2
_geom_torsion_atom_site_label_3
_geom_torsion_atom_site_label_4
_geom_torsion
_geom_torsion_site_symmetry_1
_geom_torsion_site_symmetry_2
_geom_torsion_site_symmetry_3
_geom_torsion_site_symmetry_4
_geom_torsion_publ_flag
N3 N1 N2 O2 -16.8(7) . . . . ?
Ag1 N1 N2 O2 176.2(4) 4_545 . . . ?
N3 N1 N2 O1 168.1(4) . . . . ?
Ag1 N1 N2 O1 1.0(5) 4_545 . . . ?
N2 N1 N3 O3 165.8(4) . . . . ?
Ag1 N1 N3 O3 -28.4(5) 4_545 . . . ?
N2 N1 N3 O4 -19.0(7) . . . . ?
Ag1 N1 N3 O4 146.8(4) 4_545 . . . ?
O1 N2 O2 Ag1 16.1(5) . . . 2 ?
N1 N2 O2 Ag1 -158.5(4) . . . 2 ?
O4 N3 O3 Ag1 1.3(5) . . . . ?
N1 N3 O3 Ag1 176.6(3) . . . . ?
O3 N3 O4 Ag1 -1.3(5) . . . . ?
N1 N3 O4 Ag1 -176.1(4) . . . . ?
N3 O4 Ag1 N1 153.2(3) . . . 4 ?
N3 O4 Ag1 O2 -38.5(4) . . . 2_554 ?
N3 O4 Ag1 O3 0.7(2) . . . . ?
N3 O3 Ag1 N1 -56.9(4) . . . 4 ?
N3 O3 Ag1 O4 -0.7(2) . . . . ?
N3 O3 Ag1 O2 155.8(3) . . . 2_554 ?

loop_
_reflns_scale_group_code
_reflns_scale_meas_F
? ?
